data_8103959
loop_
_publ_author_name
'Merlino, S.'

_publ_section_title
;
 Crystal structure of sapphirine -1Tc
;
_journal_name_full 'Zeitschrift fuer Kristallographie (149,1979-)'
_journal_page_first 91
_journal_page_last 100
_journal_volume 151
_journal_year 1980
_chemical_formula_sum 'Al8.05 Fe1.05 Mg3.15 O20 Si1.75'
_chemical_name_systematic 'Al3.80 Mg3.15 Fe1.05 (Si1.75 Al4.25 O20)'
_space_group_IT_number 14
_symmetry_space_group_name_Hall '-P 2yab'
_symmetry_space_group_name_H-M 'P 1 21/a 1'
_cell_angle_alpha 90
_cell_angle_beta 125.4
_cell_angle_gamma 90
_cell_formula_units_Z 4
_cell_length_a 11.31
_cell_length_b 14.48
_cell_length_c 9.99
_cell_volume 1333.590
_citation_journal_id_ASTM ZEKRDZ
_cod_data_source_file Merlino_ZEKRDZ_1980_1585.cif
_cod_data_source_block Al8.05Fe1.05Mg3.15O20Si1.75
_cod_original_cell_volume 1333.59
_cod_original_sg_symbol_Hall '-P 2ybc (z,y,-x)'
_cod_database_code 8103959

loop_
_symmetry_equiv_pos_as_xyz
x,y,z
-x+1/2,y+1/2,-z
-x,-y,-z
x-1/2,-y-1/2,z

loop_
_atom_site_label
_atom_site_type_symbol
_atom_site_fract_x
_atom_site_fract_y
_atom_site_fract_z
_atom_site_occupancy
_atom_site_U_iso_or_equiv
O10 O-2 0.1275 0.34407 0.8733 1 0.0
Fe6 Fe+2 -0.0084 0.36548 0.60791 0.2 0.0
Fe5 Fe+2 0.00996 0.3671 0.14414 0.2 0.0
O8 O-2 0.37673 0.15763 0.8741 1 0.0
O17 O-2 0.39683 0.33039 0.90361 1 0.0
Mg4 Mg+2 -0.0084 0.36548 0.60791 0.8 0.0
O4 O-2 0.11321 -0.06206 0.86958 1 0.0
Al8 Al+3 0.19977 0.44063 0.00255 0.75 0.0
O19 O-2 0.14879 0.46281 0.63159 1 0.0
Mg2 Mg+2 -0.00669 0.05752 0.8728 0.85 0.0
Fe4 Fe+2 -0.00669 0.05752 0.8728 0.15 0.0
O5 O-2 0.37113 0.24975 0.10983 1 0.0
Mg1 Mg+2 -0.01059 0.05727 0.37103 0.7 0.0
Al9 Al+3 0.18796 0.75423 0.75523 1 0.0
O16 O-2 0.35856 0.03678 0.12461 1 0.0
Fe3 Fe+2 -0.01059 0.05727 0.37103 0.3 0.0
Al4 Al+3 0.25074 0.24871 0.87489 1 0.0
Fe1 Fe+3 0.00966 0.15858 0.13811 0.1 0.0
O18 O-2 0.36661 0.14695 0.35227 1 0.0
Al6 Al+3 0.20184 0.55264 0.75716 0.25 0.0
Al7 Al+3 0.20428 0.45101 0.50708 0.5 0.0
Al1 Al+3 0.00966 0.15858 0.13811 0.9 0.0
Si4 Si+4 0.18697 0.24559 0.50578 0.25 0.0
Si2 Si+4 0.20428 0.45101 0.50708 0.5 0.0
O7 O-2 0.39075 0.34412 0.38815 1 0.0
O20 O-2 0.1332 0.35115 0.39611 1 0.0
Al3 Al+3 -0.00022 0.25693 0.8755 1 0.0
O9 O-2 0.14049 0.45426 0.1243 1 0.0
O11 O-2 0.12696 0.25064 0.63003 1 0.0
O12 O-2 0.11819 0.05614 0.12855 1 0.0
Al10 Al+3 0.18697 0.24559 0.50578 0.75 0.0
O1 O-2 0.11892 0.25576 0.11372 1 0.0
Al2 Al+3 -0.00998 0.1564 0.61187 0.9 0.0
O6 O-2 0.37243 0.03831 0.6322 1 0.0
Fe2 Fe+3 -0.00998 0.1564 0.61187 0.1 0.0
Mg3 Mg+2 0.00996 0.3671 0.14414 0.8 0.0
O2 O-2 0.11044 0.05456 0.61975 1 0.0
O15 O-2 0.37383 0.24392 0.62277 1 0.0
O14 O-2 0.11369 -0.05499 0.37484 1 0.0
Si1 Si+4 0.20184 0.55264 0.75716 0.75 0.0
Si3 Si+4 0.19977 0.44063 0.00255 0.25 0.0
O3 O-2 0.11913 0.15783 0.36711 1 0.0
Al5 Al+3 0.19544 0.55556 0.24567 1 0.0
O13 O-2 0.10366 0.1694 0.84497 1 0.0
